data_1511718
loop_
_publ_author_name
'Kuz'ma, Yu.B.'
'Bilonizhko, N.S.'

_publ_section_title
;
 Crystal structure of neodymium cobalt boride (Nd Co4 B4) and its analogs
;
_journal_name_full
;
Dopovidi Akademii Nauk Ukrains'koi RSR, Seriya A: Fiziko-Matematichni Ta
 Tekhnichni Nauki
;
_journal_page_first 275
_journal_page_last 277
_journal_volume 1978
_journal_year 1978
_chemical_formula_sum 'B4 Co4 Nd'
_chemical_name_systematic 'Nd Co4 B4'
_space_group_IT_number 86
_symmetry_space_group_name_Hall '-P 4bc'
_symmetry_space_group_name_H-M 'P 42/n :2'
_cell_angle_alpha 90
_cell_angle_beta 90
_cell_angle_gamma 90
_cell_formula_units_Z 2
_cell_length_a 7.07
_cell_length_b 7.07
_cell_length_c 3.822
_cell_volume 191.042
_citation_journal_id_ASTM DNUNDU
_cod_data_source_file boron4-x_41.cif
_cod_data_source_block B4Co4Nd1
_cod_original_cell_volume 191.0423
_cod_original_formula_sum 'B4 Co4 Nd1'
_cod_database_code 1511718

loop_
_symmetry_equiv_pos_as_xyz
x,y,z
-y,x+1/2,z+1/2
-x+1/2,-y+1/2,z
y+1/2,-x,z+1/2
-x,-y,-z
y,-x-1/2,-z-1/2
x-1/2,y-1/2,-z
-y-1/2,x,-z-1/2

loop_
_atom_site_label
_atom_site_type_symbol
_atom_site_fract_x
_atom_site_fract_y
_atom_site_fract_z
_atom_site_occupancy
_atom_site_U_iso_or_equiv
Co1 Co 0.625 0.107 0.362 1 0.0
Nd1 Nd 0.25 0.25 0.25 1 0.0
B1 B 0.025 0.6 0.125 1 0.0
